data_4304958
loop_
_publ_author_name
'Shun-Li Li'
'Ya-Qian Lan'
'Jian-Fang Ma'
'Jin Yang'
'Min Zhang'
'Zhong-Min Su'

_publ_contact_author_address
;
Department of Chemistry
Northeast Normal University
Changchun 130024
P.R.China
;
_publ_contact_author_email jianfangma@yahoo.com.cn
_publ_contact_author_fax +86-431-85098620
_publ_contact_author_name 'Jian-Fang Ma'
_publ_contact_author_phone +86-431-85098620
_publ_section_title
;
Unprecedented Dinuclear Tin Derivative of Deprotonated \b-Cyclodextrins
;
_journal_name_full 'Inorganic Chemistry'
_journal_page_first 2931
_journal_page_last 2933
_journal_paper_doi 10.1021/ic8000784
_journal_volume 47
_journal_year 2008
_chemical_absolute_configuration rm
_chemical_formula_moiety 'C126 H198 O105 Sn2, H2 O'
_chemical_formula_sum 'C126 H200 O106 Sn2'
_chemical_formula_weight 3648.24
_chemical_melting_point ?
_chemical_name_systematic
;
 ?
;
_space_group_IT_number 173
_symmetry_cell_setting trigonal
_symmetry_space_group_name_Hall 'P 6c'
_symmetry_space_group_name_H-M 'P 63'
_atom_sites_solution_hydrogens geom
_atom_sites_solution_primary direct
_atom_sites_solution_secondary difmap
_audit_creation_method SHELXL-97
_cell_angle_alpha 90.00
_cell_angle_beta 90.00
_cell_angle_gamma 120.00
_cell_formula_units_Z 2
_cell_length_a 20.3000(19)
_cell_length_b 20.300
_cell_length_c 27.112(3)
_cell_measurement_reflns_used 60235
_cell_measurement_temperature 293(2)
_cell_measurement_theta_max 28.30
_cell_measurement_theta_min 1.38
_cell_volume 9675.7(14)
_computing_cell_refinement 'SAINT (Bruker, 1999)'
_computing_data_collection 'SMART (Bruker, 1997)'
_computing_data_reduction SAINT
_computing_molecular_graphics 'SHELXTL-PLUS (Sheldrick, 1990)'
_computing_publication_material SHELXL-97
_computing_structure_refinement 'SHELXL-97 (Sheldrick, 1997)'
_computing_structure_solution 'SHELXS-97(Sheldrick, 1997)'
_diffrn_ambient_temperature 293(2)
_diffrn_measured_fraction_theta_full 0.989
_diffrn_measured_fraction_theta_max 0.971
_diffrn_measurement_device_type 'Bruker SMART APEX CCD'
_diffrn_measurement_method '\w scans'
_diffrn_radiation_monochromator graphite
_diffrn_radiation_source 'fine-focus sealed tube'
_diffrn_radiation_type MoK\a
_diffrn_radiation_wavelength 0.71069
_diffrn_reflns_av_R_equivalents 0.0476
_diffrn_reflns_av_sigmaI/netI 0.0728
_diffrn_reflns_limit_h_max 20
_diffrn_reflns_limit_h_min -26
_diffrn_reflns_limit_k_max 26
_diffrn_reflns_limit_k_min -22
_diffrn_reflns_limit_l_max 35
_diffrn_reflns_limit_l_min -35
_diffrn_reflns_number 61355
_diffrn_reflns_theta_full 25.00
_diffrn_reflns_theta_max 28.30
_diffrn_reflns_theta_min 1.38
_diffrn_standards_decay_% 0
_diffrn_standards_interval_count 0
_diffrn_standards_interval_time .
_diffrn_standards_number 0
_exptl_absorpt_coefficient_mu 0.356
_exptl_absorpt_correction_T_max 0.938
_exptl_absorpt_correction_T_min 0.859
_exptl_absorpt_correction_type multi-scan
_exptl_absorpt_process_details 'SADABS(Sheldrick, 1996)'
_exptl_crystal_colour colorless
_exptl_crystal_density_diffrn 1.252
_exptl_crystal_density_method 'not measured'
_exptl_crystal_description block
_exptl_crystal_F_000 3808
_exptl_crystal_size_max 0.42
_exptl_crystal_size_mid 0.25
_exptl_crystal_size_min 0.18
_refine_diff_density_max 1.179
_refine_diff_density_min -0.416
_refine_diff_density_rms 0.087
_refine_ls_abs_structure_details 'Flack H D (1983), Acta Cryst. A39, 876-881'
_refine_ls_abs_structure_Flack -0.001(18)
_refine_ls_extinction_method none
_refine_ls_goodness_of_fit_ref 1.005
_refine_ls_hydrogen_treatment constr
_refine_ls_matrix_type full
_refine_ls_number_parameters 703
_refine_ls_number_reflns 15253
_refine_ls_number_restraints 1
_refine_ls_restrained_S_all 1.005
_refine_ls_R_factor_all 0.0837
_refine_ls_R_factor_gt 0.0524
_refine_ls_shift/su_max 0.002
_refine_ls_shift/su_mean 0.000
_refine_ls_structure_factor_coef Fsqd
_refine_ls_weighting_details 'calc w=1/[\s^2^(Fo^2^)+(0.0800P)^2^+0.0000P] where P=(Fo^2^+2Fc^2^)/3'
_refine_ls_weighting_scheme calc
_refine_ls_wR_factor_gt 0.1340
_refine_ls_wR_factor_ref 0.1412
_reflns_number_gt 9680
_reflns_number_total 15253
_reflns_threshold_expression >2sigma(I)
_cod_data_source_file ic8000784-file003_1.cif
_cod_data_source_block 1
_cod_depositor_comments
;
The following automatic conversions were performed:
'_symmetry_cell_setting' value 'Trigonal' changed to 'trigonal' according
to '/home/saulius/struct/CIF-dictionaries/cif_core.dic' dictionary named
'cif_core.dic' version 2.4.1 from 2010-06-29.

Automatic conversion script
Id: cif_fix_enum 1527 2010-12-29 10:47:43Z saulius 

The following automatic conversions were performed:

'_chemical_melting_point' value 'not measured' was changed to '?' -
the value is undefined or not given.

Automatic conversion script
Id: cif_fix_values 1646 2011-03-28 12:23:43Z adriana 
;
_cod_original_cell_volume 9675.7(13)
_cod_database_code 4304958

loop_
_symmetry_equiv_pos_as_xyz
'x, y, z'
'-x, -y, z+1/2'
'-y, x-y, z'
'-x+y, -x, z'
'x-y, x, z+1/2'
'y, -x+y, z+1/2'

loop_
_atom_site_label
_atom_site_type_symbol
_atom_site_fract_x
_atom_site_fract_y
_atom_site_fract_z
_atom_site_U_iso_or_equiv
_atom_site_adp_type
_atom_site_occupancy
_atom_site_symmetry_multiplicity
_atom_site_calc_flag
_atom_site_refinement_flags
_atom_site_disorder_assembly
_atom_site_disorder_group
Sn1 Sn 0.3333 0.6667 0.708802(15) 0.03405(13) Uani 1 3 d S . .
Sn2 Sn 0.3333 0.6667 0.892687(15) 0.03472(14) Uani 1 3 d S . .
C1B C 0.5585(2) 0.8264(2) 0.92687(16) 0.0409(10) Uani 1 1 d . . .
H1B H 0.5636 0.8290 0.9629 0.049 Uiso 1 1 calc R . .
C1A C 0.4635(3) 0.8959(2) 0.76304(16) 0.0408(10) Uani 1 1 d . . .
H1A H 0.4328 0.9034 0.7878 0.049 Uiso 1 1 calc R . .
C1G C 0.5518(3) 0.8859(2) 0.57947(16) 0.0429(10) Uani 1 1 d . . .
H1G H 0.5330 0.9211 0.5730 0.051 Uiso 1 1 calc R . .
C1F C 0.6848(3) 0.7352(3) 0.5176(2) 0.0618(14) Uani 1 1 d . . .
H1F H 0.6890 0.7668 0.4891 0.074 Uiso 1 1 calc R . .
C1E C 0.7513(3) 0.5549(4) 0.6191(2) 0.0639(15) Uani 1 1 d . . .
H1E H 0.7802 0.5592 0.5891 0.077 Uiso 1 1 calc R . .
C1D C 0.6702(4) 0.4674(3) 0.8030(3) 0.0858(17) Uani 1 1 d . . .
H1D H 0.6769 0.4255 0.7911 0.103 Uiso 1 1 calc R . .
C1C C 0.6658(3) 0.6381(3) 0.94869(18) 0.0492(11) Uani 1 1 d . . .
H1C H 0.6909 0.6143 0.9659 0.059 Uiso 1 1 calc R . .
C2B C 0.4772(3) 0.7991(3) 0.91378(17) 0.0409(11) Uani 1 1 d . . .
H2B H 0.4625 0.8345 0.9275 0.049 Uiso 1 1 calc R . .
C2A C 0.4125(2) 0.8286(2) 0.73089(16) 0.0396(9) Uani 1 1 d . . .
H2A H 0.3798 0.8420 0.7120 0.048 Uiso 1 1 calc R . .
C2G C 0.4991(2) 0.8087(2) 0.55444(17) 0.0447(10) Uani 1 1 d . . .
H2G H 0.4988 0.8183 0.5190 0.054 Uiso 1 1 calc R . .
C2F C 0.6437(4) 0.6532(4) 0.5024(2) 0.0684(15) Uani 1 1 d . . .
H2F H 0.6752 0.6475 0.4773 0.082 Uiso 1 1 calc R . .
C2E C 0.7009(4) 0.4742(4) 0.6313(2) 0.0744(18) Uani 1 1 d . . .
H2E H 0.7322 0.4502 0.6348 0.089 Uiso 1 1 calc R . .
C2D C 0.5950(5) 0.4329(4) 0.8308(3) 0.100(2) Uani 1 1 d . . .
H2D H 0.5939 0.3979 0.8560 0.121 Uiso 1 1 calc R . .
C2C C 0.5937(3) 0.6215(3) 0.97625(19) 0.0504(11) Uani 1 1 d . . .
H2C H 0.6082 0.6424 1.0096 0.061 Uiso 1 1 calc R . .
C3B C 0.4711(2) 0.7992(2) 0.85828(15) 0.0349(9) Uani 1 1 d . . .
H3B H 0.4918 0.7687 0.8443 0.042 Uiso 1 1 calc R . .
C3A C 0.4620(2) 0.8161(2) 0.69446(16) 0.0361(10) Uani 1 1 d . . .
H3A H 0.5004 0.8110 0.7134 0.043 Uiso 1 1 calc R . .
C3G C 0.5307(2) 0.7562(2) 0.56069(17) 0.0458(11) Uani 1 1 d . . .
H3G H 0.5278 0.7423 0.5956 0.055 Uiso 1 1 calc R . .
C3F C 0.6370(3) 0.6021(3) 0.54510(19) 0.0528(12) Uani 1 1 d . . .
H3F H 0.6043 0.6053 0.5704 0.063 Uiso 1 1 calc R . .
C3E C 0.6602(3) 0.4659(3) 0.6800(2) 0.0615(14) Uani 1 1 d . . .
H3E H 0.6249 0.4852 0.6755 0.074 Uiso 1 1 calc R . .
C3D C 0.5873(4) 0.4973(4) 0.8559(3) 0.086(2) Uani 1 1 d . . .
H3D H 0.5836 0.5287 0.8298 0.103 Uiso 1 1 calc R . .
C3C C 0.5557(2) 0.6618(3) 0.95034(17) 0.0423(10) Uani 1 1 d . . .
H3C H 0.5357 0.6372 0.9184 0.051 Uiso 1 1 calc R . .
C4B C 0.5169(2) 0.8794(2) 0.83946(16) 0.0371(9) Uani 1 1 d . . .
H4B H 0.4992 0.9123 0.8534 0.045 Uiso 1 1 calc R . .
C4A C 0.5022(3) 0.8840(2) 0.66304(17) 0.0433(10) Uani 1 1 d . . .
H4A H 0.4654 0.8898 0.6428 0.052 Uiso 1 1 calc R . .
C4G C 0.6130(2) 0.7952(2) 0.54417(17) 0.0421(10) Uani 1 1 d . . .
H4G H 0.6156 0.8045 0.5086 0.051 Uiso 1 1 calc R . .
C4F C 0.7145(3) 0.6292(3) 0.5670(2) 0.0507(12) Uani 1 1 d . . .
H4F H 0.7443 0.6175 0.5439 0.061 Uiso 1 1 calc R . .
C4E C 0.7158(3) 0.5117(3) 0.7204(2) 0.0656(15) Uani 1 1 d . . .
H4E H 0.7468 0.4887 0.7289 0.079 Uiso 1 1 calc R . .
C4D C 0.6564(3) 0.5474(3) 0.8858(2) 0.0616(14) Uani 1 1 d . . .
H4D H 0.6586 0.5198 0.9148 0.074 Uiso 1 1 calc R . .
C4C C 0.6122(2) 0.7439(3) 0.94153(17) 0.0441(10) Uani 1 1 d . . .
H4C H 0.6241 0.7713 0.9730 0.053 Uiso 1 1 calc R . .
C5B C 0.6000(2) 0.9061(2) 0.85426(17) 0.0445(10) Uani 1 1 d . . .
H5B H 0.6162 0.8733 0.8381 0.053 Uiso 1 1 calc R . .
C5A C 0.5473(3) 0.9542(2) 0.69421(17) 0.0465(11) Uani 1 1 d . . .
H5A H 0.5901 0.9523 0.7095 0.056 Uiso 1 1 calc R . .
C5G C 0.6604(2) 0.8707(2) 0.57108(17) 0.0414(10) Uani 1 1 d . . .
H5G H 0.6586 0.8607 0.6066 0.050 Uiso 1 1 calc R . .
C5F C 0.7581(3) 0.7144(3) 0.5779(2) 0.0618(14) Uani 1 1 d . . .
H5F H 0.7331 0.7248 0.6053 0.074 Uiso 1 1 calc R . .
C5E C 0.7669(3) 0.5930(3) 0.7032(3) 0.0705(16) Uani 1 1 d . . .
H5E H 0.7356 0.6163 0.6969 0.085 Uiso 1 1 calc R . .
C5D C 0.7269(4) 0.5755(5) 0.8563(3) 0.091(2) Uani 1 1 d . . .
H5D H 0.7249 0.6066 0.8293 0.109 Uiso 1 1 calc R . .
C5C C 0.6853(3) 0.7571(3) 0.91798(17) 0.0463(10) Uani 1 1 d . . .
H5C H 0.6738 0.7359 0.8846 0.056 Uiso 1 1 calc R . .
C6B C 0.6556(3) 0.9875(3) 0.8415(2) 0.0678(15) Uani 1 1 d . . .
H6B1 H 0.7068 0.9963 0.8459 0.081 Uiso 1 1 calc R . .
H6B2 H 0.6496 0.9955 0.8069 0.081 Uiso 1 1 calc R . .
C6A C 0.5779(4) 1.0290(3) 0.6639(2) 0.0802(19) Uani 1 1 d . . .
H6A1 H 0.6106 1.0298 0.6376 0.096 Uiso 1 1 calc R . .
H6A2 H 0.5357 1.0317 0.6492 0.096 Uiso 1 1 calc R . .
C6G C 0.7415(3) 0.9140(3) 0.5552(2) 0.0628(14) Uani 1 1 d . . .
H6G1 H 0.7631 0.9660 0.5667 0.075 Uiso 1 1 calc R . .
H6G2 H 0.7688 0.8922 0.5715 0.075 Uiso 1 1 calc R . .
C6F C 0.8393(4) 0.7439(4) 0.5910(3) 0.084(2) Uani 1 1 d . . .
H6F1 H 0.8651 0.7990 0.5927 0.100 Uiso 1 1 calc R . .
H6F2 H 0.8420 0.7252 0.6234 0.100 Uiso 1 1 calc R . .
C6E C 0.8294(5) 0.6424(5) 0.7397(3) 0.111(3) Uani 1 1 d . . .
H6E1 H 0.8617 0.6920 0.7250 0.133 Uiso 1 1 calc R . .
H6E2 H 0.8063 0.6497 0.7690 0.133 Uiso 1 1 calc R . .
C6D C 0.8013(5) 0.6239(9) 0.8847(5) 0.174(6) Uani 1 1 d . . .
H6D1 H 0.8438 0.6394 0.8624 0.209 Uiso 1 1 calc R . .
H6D2 H 0.8024 0.6696 0.8965 0.209 Uiso 1 1 calc R . .
C6C C 0.7461(3) 0.8395(3) 0.9146(3) 0.0782(18) Uani 1 1 d . . .
H6C1 H 0.7923 0.8429 0.9019 0.094 Uiso 1 1 calc R . .
H6C2 H 0.7299 0.8650 0.8914 0.094 Uiso 1 1 calc R . .
O1B O 0.60503(17) 0.89989(16) 0.90717(12) 0.0478(8) Uani 1 1 d . . .
O1A O 0.49986(19) 0.96027(16) 0.73290(12) 0.0493(8) Uani 1 1 d . . .
O1G O 0.62604(16) 0.91690(16) 0.56201(12) 0.0439(7) Uani 1 1 d . . .
O1F O 0.7576(2) 0.7568(2) 0.53516(16) 0.0730(11) Uani 1 1 d . . .
O1E O 0.8017(2) 0.5908(3) 0.65856(17) 0.0781(12) Uani 1 1 d . . .
O1D O 0.7328(4) 0.5138(4) 0.8347(2) 0.122(2) Uani 1 1 d . . .
O1C O 0.71554(17) 0.71741(18) 0.94589(13) 0.0514(8) Uani 1 1 d . . .
O2B O 0.42791(16) 0.72484(16) 0.93325(11) 0.0379(7) Uani 1 1 d . . .
O2A O 0.36437(17) 0.75934(16) 0.75666(10) 0.0393(7) Uani 1 1 d . . .
O2G O 0.42431(16) 0.77755(19) 0.57141(12) 0.0516(8) Uani 1 1 d . . .
O2F O 0.5729(3) 0.6334(3) 0.47958(15) 0.0905(15) Uani 1 1 d . . .
O2E O 0.6456(3) 0.4349(2) 0.59240(16) 0.0886(14) Uani 1 1 d . . .
O2D O 0.5313(3) 0.3913(3) 0.7965(2) 0.135(2) Uani 1 1 d . . .
O2C O 0.5437(2) 0.5410(2) 0.98033(16) 0.0739(11) Uani 1 1 d . . .
O3B O 0.39039(15) 0.76330(16) 0.84605(10) 0.0365(7) Uani 1 1 d . . .
O3A O 0.41794(17) 0.74750(17) 0.66796(11) 0.0428(7) Uani 1 1 d . . .
O3G O 0.48886(19) 0.68849(19) 0.53203(14) 0.0659(10) Uani 1 1 d . . .
O3F O 0.6065(2) 0.5253(2) 0.53145(16) 0.0709(11) Uani 1 1 d . . .
O3E O 0.6173(3) 0.3881(2) 0.69479(18) 0.0961(15) Uani 1 1 d . . .
O3D O 0.5215(3) 0.4692(4) 0.8846(2) 0.139(2) Uani 1 1 d . . .
O3C O 0.4947(2) 0.6525(2) 0.97958(14) 0.0682(10) Uani 1 1 d . . .
O4B O 0.51730(16) 0.88116(16) 0.78705(10) 0.0405(7) Uani 1 1 d . . .
O4A O 0.55506(16) 0.87635(16) 0.63188(11) 0.0418(7) Uani 1 1 d . . .
O4G O 0.64212(19) 0.74524(17) 0.55489(12) 0.0524(8) Uani 1 1 d . . .
O4F O 0.70477(19) 0.5882(2) 0.61101(13) 0.0560(9) Uani 1 1 d . . .
O4E O 0.6717(2) 0.5098(2) 0.76258(15) 0.0660(10) Uani 1 1 d . . .
O4D O 0.6477(2) 0.6097(2) 0.90053(12) 0.0578(9) Uani 1 1 d . . .
O4C O 0.57890(16) 0.77441(16) 0.90894(10) 0.0401(7) Uani 1 1 d . . .
O6B O 0.6480(4) 1.0409(3) 0.8689(3) 0.139(2) Uani 1 1 d . . .
O6A O 0.6201(4) 1.0934(2) 0.6961(2) 0.123(2) Uani 1 1 d . . .
O6G O 0.7546(3) 0.9156(4) 0.5041(3) 0.123(2) Uani 1 1 d . . .
O6F O 0.8780(2) 0.7217(3) 0.5559(2) 0.1075(17) Uani 1 1 d . . .
O6E O 0.8734(4) 0.6116(4) 0.7532(3) 0.138(2) Uani 1 1 d . . .
O6D O 0.8094(8) 0.5901(11) 0.9206(4) 0.293(9) Uani 1 1 d . . .
O6C O 0.7618(3) 0.8772(3) 0.9604(3) 0.127(2) Uani 1 1 d . . .
OW1 O 0.6667 0.3333 0.5368(3) 0.104(3) Uani 1 3 d S . .

loop_
_atom_site_aniso_label
_atom_site_aniso_U_11
_atom_site_aniso_U_22
_atom_site_aniso_U_33
_atom_site_aniso_U_23
_atom_site_aniso_U_13
_atom_site_aniso_U_12
Sn1 0.03698(19) 0.03698(19) 0.0282(3) 0.000 0.000 0.01849(9)
Sn2 0.03848(19) 0.03848(19) 0.0272(3) 0.000 0.000 0.01924(9)
C1B 0.044(2) 0.041(2) 0.031(2) -0.0069(18) -0.0075(18) 0.016(2)
C1A 0.050(3) 0.036(2) 0.038(2) 0.0046(18) 0.003(2) 0.024(2)
C1G 0.058(3) 0.042(2) 0.037(2) 0.0103(19) 0.008(2) 0.031(2)
C1F 0.074(4) 0.080(4) 0.056(3) 0.020(3) 0.028(3) 0.057(3)
C1E 0.078(4) 0.085(4) 0.049(3) -0.008(3) -0.009(3) 0.057(4)
C1D 0.132(5) 0.079(4) 0.073(4) -0.014(5) -0.004(6) 0.072(4)
C1C 0.048(3) 0.053(3) 0.051(3) -0.004(2) -0.008(2) 0.028(2)
C2B 0.047(3) 0.041(2) 0.040(2) -0.0129(19) -0.006(2) 0.026(2)
C2A 0.049(2) 0.036(2) 0.034(2) 0.0026(18) -0.0020(19) 0.0209(19)
C2G 0.043(2) 0.050(3) 0.033(2) 0.006(2) 0.0018(19) 0.018(2)
C2F 0.095(4) 0.090(4) 0.047(3) -0.015(3) 0.000(3) 0.067(4)
C2E 0.118(5) 0.085(4) 0.056(4) -0.012(3) -0.026(3) 0.076(4)
C2D 0.133(7) 0.076(4) 0.071(5) -0.004(4) 0.010(5) 0.035(5)
C2C 0.055(3) 0.052(3) 0.046(3) 0.004(2) 0.001(2) 0.028(2)
C3B 0.034(2) 0.034(2) 0.036(2) -0.0068(17) -0.0051(17) 0.0168(18)
C3A 0.035(2) 0.035(2) 0.039(3) -0.0017(17) -0.0034(17) 0.0175(18)
C3G 0.042(2) 0.041(2) 0.045(3) 0.001(2) 0.008(2) 0.014(2)
C3F 0.065(3) 0.060(3) 0.049(3) -0.011(2) -0.016(2) 0.043(3)
C3E 0.071(3) 0.040(3) 0.072(4) -0.006(2) -0.024(3) 0.026(2)
C3D 0.084(5) 0.071(4) 0.080(5) -0.023(3) 0.000(4) 0.021(3)
C3C 0.040(2) 0.049(2) 0.039(2) 0.0075(19) 0.0000(19) 0.023(2)
C4B 0.042(2) 0.034(2) 0.033(2) -0.0046(18) -0.0031(18) 0.0165(19)
C4A 0.047(2) 0.047(3) 0.044(3) 0.005(2) 0.006(2) 0.029(2)
C4G 0.047(2) 0.043(2) 0.042(2) 0.0054(19) 0.012(2) 0.026(2)
C4F 0.057(3) 0.057(3) 0.053(3) -0.005(2) 0.000(2) 0.039(2)
C4E 0.078(4) 0.070(3) 0.072(4) -0.015(3) -0.022(3) 0.054(3)
C4D 0.078(4) 0.062(3) 0.058(3) -0.010(3) -0.020(3) 0.045(3)
C4C 0.043(2) 0.055(3) 0.040(2) 0.000(2) -0.0016(19) 0.029(2)
C5B 0.042(2) 0.038(2) 0.049(3) -0.0019(19) -0.003(2) 0.017(2)
C5A 0.047(2) 0.035(2) 0.052(3) 0.0071(19) 0.006(2) 0.016(2)
C5G 0.041(2) 0.042(2) 0.036(2) 0.0072(18) 0.0044(18) 0.017(2)
C5F 0.062(3) 0.059(3) 0.070(4) -0.001(3) 0.012(3) 0.034(3)
C5E 0.061(3) 0.076(4) 0.073(4) -0.014(3) -0.014(3) 0.034(3)
C5D 0.084(5) 0.128(6) 0.084(5) -0.042(4) -0.029(4) 0.071(5)
C5C 0.049(3) 0.048(3) 0.043(3) 0.005(2) 0.003(2) 0.025(2)
C6B 0.059(3) 0.053(3) 0.075(4) 0.002(3) -0.003(3) 0.016(3)
C6A 0.110(5) 0.034(3) 0.082(4) 0.010(3) 0.029(4) 0.025(3)
C6G 0.050(3) 0.066(3) 0.070(4) 0.010(3) 0.011(3) 0.027(3)
C6F 0.063(4) 0.068(4) 0.108(6) -0.003(4) -0.010(4) 0.024(3)
C6E 0.103(6) 0.127(6) 0.083(5) -0.027(5) -0.041(5) 0.043(5)
C6D 0.098(6) 0.337(17) 0.123(9) -0.126(11) -0.064(7) 0.135(9)
C6C 0.051(3) 0.064(4) 0.102(5) 0.017(4) 0.013(3) 0.015(3)
O1B 0.0465(17) 0.0367(16) 0.0478(19) -0.0059(13) -0.0111(14) 0.0115(14)
O1A 0.068(2) 0.0335(15) 0.0473(18) 0.0039(14) 0.0071(16) 0.0261(15)
O1G 0.0420(17) 0.0380(16) 0.050(2) 0.0106(14) 0.0115(14) 0.0188(14)
O1F 0.067(2) 0.071(2) 0.088(3) 0.008(2) 0.022(2) 0.040(2)
O1E 0.060(2) 0.097(3) 0.081(3) -0.017(2) -0.022(2) 0.042(2)
O1D 0.187(5) 0.203(6) 0.078(3) -0.049(4) -0.044(4) 0.174(5)
O1C 0.0453(17) 0.0542(19) 0.059(2) -0.0016(15) -0.0109(15) 0.0277(15)
O2B 0.0380(16) 0.0381(16) 0.0348(16) 0.0025(13) -0.0009(12) 0.0169(13)
O2A 0.0404(17) 0.0375(16) 0.0315(16) -0.0006(12) 0.0032(13) 0.0131(13)
O2G 0.0364(16) 0.068(2) 0.0477(19) 0.0054(16) 0.0038(14) 0.0240(15)
O2F 0.148(4) 0.112(3) 0.055(2) -0.031(2) -0.044(3) 0.097(3)
O2E 0.133(4) 0.071(3) 0.071(3) -0.026(2) -0.048(3) 0.059(3)
O2D 0.155(5) 0.076(3) 0.088(4) -0.018(3) -0.001(4) -0.006(3)
O2C 0.069(2) 0.057(2) 0.093(3) 0.026(2) 0.006(2) 0.0288(19)
O3B 0.0302(15) 0.0382(16) 0.0340(16) 0.0012(12) -0.0018(12) 0.0117(13)
O3A 0.0461(17) 0.0403(17) 0.0337(16) 0.0002(13) 0.0042(13) 0.0153(14)
O3G 0.063(2) 0.057(2) 0.063(2) -0.0181(18) 0.0031(18) 0.0182(17)
O3F 0.078(2) 0.058(2) 0.092(3) -0.024(2) -0.035(2) 0.046(2)
O3E 0.130(4) 0.050(2) 0.093(3) 0.003(2) -0.017(3) 0.034(2)
O3D 0.097(4) 0.149(5) 0.110(4) -0.052(4) 0.012(3) 0.015(4)
O3C 0.055(2) 0.082(3) 0.075(3) 0.029(2) 0.0170(18) 0.039(2)
O4B 0.0453(16) 0.0404(15) 0.0393(19) 0.0000(12) -0.0003(12) 0.0241(13)
O4A 0.0458(17) 0.0454(17) 0.0402(17) 0.0047(13) 0.0067(13) 0.0272(14)
O4G 0.074(2) 0.0515(18) 0.0454(18) 0.0067(15) 0.0126(16) 0.0413(17)
O4F 0.058(2) 0.060(2) 0.058(2) -0.0042(17) -0.0075(16) 0.0361(18)
O4E 0.088(3) 0.059(2) 0.067(3) -0.0008(19) -0.007(2) 0.049(2)
O4D 0.072(2) 0.071(2) 0.050(2) -0.0116(17) -0.0148(17) 0.0499(19)
O4C 0.0488(17) 0.0457(16) 0.0339(15) -0.0006(13) -0.0024(13) 0.0297(14)
O6B 0.133(5) 0.059(3) 0.207(7) -0.002(4) -0.005(5) 0.033(3)
O6A 0.143(5) 0.050(2) 0.140(5) 0.005(3) 0.027(4) 0.022(3)
O6G 0.110(4) 0.141(5) 0.138(5) 0.044(4) 0.036(4) 0.078(4)
O6F 0.067(3) 0.122(4) 0.143(5) -0.002(3) 0.012(3) 0.054(3)
O6E 0.108(4) 0.172(6) 0.109(4) -0.016(4) -0.034(4) 0.051(4)
O6D 0.295(14) 0.62(3) 0.130(7) -0.147(11) -0.126(8) 0.355(18)
O6C 0.114(4) 0.070(3) 0.136(5) -0.020(3) 0.002(4) 0.000(3)
OW1 0.121(4) 0.121(4) 0.070(5) 0.000 0.000 0.060(2)

loop_
_atom_type_symbol
_atom_type_description
_atom_type_scat_dispersion_real
_atom_type_scat_dispersion_imag
_atom_type_scat_source
C C 0.0033 0.0016 'International Tables Vol C Tables 4.2.6.8 and 6.1.1.4'
H H 0.0000 0.0000 'International Tables Vol C Tables 4.2.6.8 and 6.1.1.4'
O O 0.0106 0.0060 'International Tables Vol C Tables 4.2.6.8 and 6.1.1.4'
Sn Sn -0.6537 1.4246 'International Tables Vol C Tables 4.2.6.8 and 6.1.1.4'

loop_
_geom_angle_atom_site_label_1
_geom_angle_atom_site_label_2
_geom_angle_atom_site_label_3
_geom_angle
_geom_angle_site_symmetry_1
_geom_angle_site_symmetry_3
_geom_angle_publ_flag
O3A Sn1 O3A 92.63(12) 3_665 . ?
O3A Sn1 O3A 92.63(12) 3_665 4_565 ?
O3A Sn1 O3A 92.63(12) . 4_565 ?
O3A Sn1 O2A 100.98(12) 3_665 . ?
O3A Sn1 O2A 81.86(11) . . ?
O3A Sn1 O2A 165.50(12) 4_565 . ?
O3A Sn1 O2A 81.86(11) 3_665 3_665 ?
O3A Sn1 O2A 165.50(12) . 3_665 ?
O3A Sn1 O2A 100.98(12) 4_565 3_665 ?
O2A Sn1 O2A 86.02(11) . 3_665 ?
O3A Sn1 O2A 165.50(12) 3_665 4_565 ?
O3A Sn1 O2A 100.98(12) . 4_565 ?
O3A Sn1 O2A 81.86(11) 4_565 4_565 ?
O2A Sn1 O2A 86.02(11) . 4_565 ?
O2A Sn1 O2A 86.02(11) 3_665 4_565 ?
O2B Sn2 O2B 92.81(11) 3_665 . ?
O2B Sn2 O2B 92.81(11) 3_665 4_565 ?
O2B Sn2 O2B 92.81(11) . 4_565 ?
O2B Sn2 O3B 82.14(11) 3_665 3_665 ?
O2B Sn2 O3B 168.44(11) . 3_665 ?
O2B Sn2 O3B 97.80(12) 4_565 3_665 ?
O2B Sn2 O3B 97.80(11) 3_665 . ?
O2B Sn2 O3B 82.14(11) . . ?
O2B Sn2 O3B 168.44(11) 4_565 . ?
O3B Sn2 O3B 88.22(11) 3_665 . ?
O2B Sn2 O3B 168.44(12) 3_665 4_565 ?
O2B Sn2 O3B 97.80(12) . 4_565 ?
O2B Sn2 O3B 82.14(11) 4_565 4_565 ?
O3B Sn2 O3B 88.22(11) 3_665 4_565 ?
O3B Sn2 O3B 88.22(11) . 4_565 ?
O4C C1B O1B 111.8(4) . . ?
O4C C1B C2B 109.0(3) . . ?
O1B C1B C2B 109.4(4) . . ?
O4C C1B H1B 108.9 . . ?
O1B C1B H1B 108.9 . . ?
C2B C1B H1B 108.9 . . ?
O1A C1A O4B 111.2(3) . . ?
O1A C1A C2A 108.1(3) . . ?
O4B C1A C2A 108.9(3) . . ?
O1A C1A H1A 109.5 . . ?
O4B C1A H1A 109.5 . . ?
C2A C1A H1A 109.5 . . ?
O1G C1G O4A 106.5(4) . . ?
O1G C1G C2G 110.7(4) . . ?
O4A C1G C2G 110.6(3) . . ?
O1G C1G H1G 109.7 . . ?
O4A C1G H1G 109.7 . . ?
C2G C1G H1G 109.7 . . ?
O1F C1F O4G 109.8(5) . . ?
O1F C1F C2F 110.8(4) . . ?
O4G C1F C2F 108.5(4) . . ?
O1F C1F H1F 109.2 . . ?
O4G C1F H1F 109.2 . . ?
C2F C1F H1F 109.2 . . ?
O1E C1E O4F 110.7(4) . . ?
O1E C1E C2E 109.2(5) . . ?
O4F C1E C2E 107.8(5) . . ?
O1E C1E H1E 109.7 . . ?
O4F C1E H1E 109.7 . . ?
C2E C1E H1E 109.7 . . ?
O4E C1D O1D 109.2(5) . . ?
O4E C1D C2D 112.4(6) . . ?
O1D C1D C2D 111.3(7) . . ?
O4E C1D H1D 107.9 . . ?
O1D C1D H1D 107.9 . . ?
C2D C1D H1D 107.9 . . ?
O4D C1C O1C 108.0(4) . . ?
O4D C1C C2C 110.0(4) . . ?
O1C C1C C2C 109.8(4) . . ?
O4D C1C H1C 109.7 . . ?
O1C C1C H1C 109.7 . . ?
C2C C1C H1C 109.7 . . ?
O2B C2B C1B 111.3(4) . . ?
O2B C2B C3B 110.7(3) . . ?
C1B C2B C3B 108.2(4) . . ?
O2B C2B H2B 108.9 . . ?
C1B C2B H2B 108.9 . . ?
C3B C2B H2B 108.9 . . ?
O2A C2A C1A 115.4(3) . . ?
O2A C2A C3A 109.8(3) . . ?
C1A C2A C3A 108.3(4) . . ?
O2A C2A H2A 107.7 . . ?
C1A C2A H2A 107.7 . . ?
C3A C2A H2A 107.7 . . ?
O2G C2G C3G 113.2(4) . . ?
O2G C2G C1G 111.0(4) . . ?
C3G C2G C1G 110.3(4) . . ?
O2G C2G H2G 107.4 . . ?
C3G C2G H2G 107.4 . . ?
C1G C2G H2G 107.4 . . ?
O2F C2F C1F 110.8(4) . . ?
O2F C2F C3F 114.0(5) . . ?
C1F C2F C3F 111.2(4) . . ?
O2F C2F H2F 106.8 . . ?
C1F C2F H2F 106.8 . . ?
C3F C2F H2F 106.8 . . ?
O2E C2E C1E 111.5(5) . . ?
O2E C2E C3E 109.9(5) . . ?
C1E C2E C3E 110.8(5) . . ?
O2E C2E H2E 108.2 . . ?
C1E C2E H2E 108.2 . . ?
C3E C2E H2E 108.2 . . ?
O2D C2D C1D 110.1(6) . . ?
O2D C2D C3D 109.5(7) . . ?
C1D C2D C3D 109.3(6) . . ?
O2D C2D H2D 109.3 . . ?
C1D C2D H2D 109.3 . . ?
C3D C2D H2D 109.3 . . ?
O2C C2C C1C 110.2(4) . . ?
O2C C2C C3C 112.4(4) . . ?
C1C C2C C3C 109.8(4) . . ?
O2C C2C H2C 108.1 . . ?
C1C C2C H2C 108.1 . . ?
C3C C2C H2C 108.1 . . ?
O3B C3B C4B 113.2(3) . . ?
O3B C3B C2B 107.3(3) . . ?
C4B C3B C2B 109.4(3) . . ?
O3B C3B H3B 108.9 . . ?
C4B C3B H3B 108.9 . . ?
C2B C3B H3B 108.9 . . ?
O3A C3A C4A 114.1(4) . . ?
O3A C3A C2A 110.4(3) . . ?
C4A C3A C2A 108.9(3) . . ?
O3A C3A H3A 107.8 . . ?
C4A C3A H3A 107.8 . . ?
C2A C3A H3A 107.8 . . ?
O3G C3G C2G 111.2(4) . . ?
O3G C3G C4G 108.1(4) . . ?
C2G C3G C4G 110.2(4) . . ?
O3G C3G H3G 109.1 . . ?
C2G C3G H3G 109.1 . . ?
C4G C3G H3G 109.1 . . ?
O3F C3F C4F 108.0(4) . . ?
O3F C3F C2F 113.4(4) . . ?
C4F C3F C2F 109.4(4) . . ?
O3F C3F H3F 108.6 . . ?
C4F C3F H3F 108.6 . . ?
C2F C3F H3F 108.6 . . ?
O3E C3E C4E 109.4(5) . . ?
O3E C3E C2E 111.3(5) . . ?
C4E C3E C2E 111.3(5) . . ?
O3E C3E H3E 108.3 . . ?
C4E C3E H3E 108.3 . . ?
C2E C3E H3E 108.3 . . ?
O3D C3D C4D 110.9(6) . . ?
O3D C3D C2D 112.2(6) . . ?
C4D C3D C2D 110.8(6) . . ?
O3D C3D H3D 107.6 . . ?
C4D C3D H3D 107.6 . . ?
C2D C3D H3D 107.6 . . ?
O3C C3C C4C 112.1(4) . . ?
O3C C3C C2C 108.2(4) . . ?
C4C C3C C2C 110.7(3) . . ?
O3C C3C H3C 108.6 . . ?
C4C C3C H3C 108.6 . . ?
C2C C3C H3C 108.6 . . ?
O4B C4B C3B 111.1(3) . . ?
O4B C4B C5B 105.0(4) . . ?
C3B C4B C5B 105.5(3) . . ?
O4B C4B H4B 111.6 . . ?
C3B C4B H4B 111.6 . . ?
C5B C4B H4B 111.6 . . ?
O4A C4A C3A 109.5(3) . . ?
O4A C4A C5A 107.3(4) . . ?
C3A C4A C5A 110.5(4) . . ?
O4A C4A H4A 109.8 . . ?
C3A C4A H4A 109.8 . . ?
C5A C4A H4A 109.8 . . ?
O4G C4G C3G 107.8(3) . . ?
O4G C4G C5G 109.6(4) . . ?
C3G C4G C5G 111.2(3) . . ?
O4G C4G H4G 109.4 . . ?
C3G C4G H4G 109.4 . . ?
C5G C4G H4G 109.4 . . ?
O4F C4F C3F 107.8(4) . . ?
O4F C4F C5F 109.6(4) . . ?
C3F C4F C5F 113.5(4) . . ?
O4F C4F H4F 108.6 . . ?
C3F C4F H4F 108.6 . . ?
C5F C4F H4F 108.6 . . ?
O4E C4E C3E 107.2(5) . . ?
O4E C4E C5E 110.6(4) . . ?
C3E C4E C5E 109.9(5) . . ?
O4E C4E H4E 109.7 . . ?
C3E C4E H4E 109.7 . . ?
C5E C4E H4E 109.7 . . ?
O4D C4D C5D 109.6(5) . . ?
O4D C4D C3D 105.4(4) . . ?
C5D C4D C3D 111.6(5) . . ?
O4D C4D H4D 110.1 . . ?
C5D C4D H4D 110.1 . . ?
C3D C4D H4D 110.1 . . ?
O4C C4C C3C 108.4(3) . . ?
O4C C4C C5C 107.3(4) . . ?
C3C C4C C5C 113.8(4) . . ?
O4C C4C H4C 109.1 . . ?
C3C C4C H4C 109.1 . . ?
C5C C4C H4C 109.1 . . ?
O1B C5B C6B 106.1(4) . . ?
O1B C5B C4B 109.8(4) . . ?
C6B C5B C4B 114.4(4) . . ?
O1B C5B H5B 108.8 . . ?
C6B C5B H5B 108.8 . . ?
C4B C5B H5B 108.8 . . ?
O1A C5A C4A 111.4(3) . . ?
O1A C5A C6A 104.6(4) . . ?
C4A C5A C6A 112.5(4) . . ?
O1A C5A H5A 109.4 . . ?
C4A C5A H5A 109.4 . . ?
C6A C5A H5A 109.4 . . ?
O1G C5G C6G 108.6(4) . . ?
O1G C5G C4G 107.6(3) . . ?
C6G C5G C4G 114.2(4) . . ?
O1G C5G H5G 108.8 . . ?
C6G C5G H5G 108.8 . . ?
C4G C5G H5G 108.8 . . ?
O1F C5F C6F 106.7(5) . . ?
O1F C5F C4F 110.3(5) . . ?
C6F C5F C4F 113.7(5) . . ?
O1F C5F H5F 108.7 . . ?
C6F C5F H5F 108.7 . . ?
C4F C5F H5F 108.7 . . ?
O1E C5E C4E 108.0(5) . . ?
O1E C5E C6E 108.2(5) . . ?
C4E C5E C6E 114.1(6) . . ?
O1E C5E H5E 108.8 . . ?
C4E C5E H5E 108.8 . . ?
C6E C5E H5E 108.8 . . ?
O1D C5D C4D 111.6(6) . . ?
O1D C5D C6D 106.2(6) . . ?
C4D C5D C6D 115.2(6) . . ?
O1D C5D H5D 107.9 . . ?
C4D C5D H5D 107.9 . . ?
C6D C5D H5D 107.9 . . ?
O1C C5C C6C 108.1(4) . . ?
O1C C5C C4C 109.4(4) . . ?
C6C C5C C4C 114.1(4) . . ?
O1C C5C H5C 108.3 . . ?
C6C C5C H5C 108.3 . . ?
C4C C5C H5C 108.3 . . ?
O6B C6B C5B 114.9(5) . . ?
O6B C6B H6B1 108.5 . . ?
C5B C6B H6B1 108.5 . . ?
O6B C6B H6B2 108.5 . . ?
C5B C6B H6B2 108.5 . . ?
H6B1 C6B H6B2 107.5 . . ?
O6A C6A C5A 109.3(5) . . ?
O6A C6A H6A1 109.8 . . ?
C5A C6A H6A1 109.8 . . ?
O6A C6A H6A2 109.8 . . ?
C5A C6A H6A2 109.8 . . ?
H6A1 C6A H6A2 108.3 . . ?
O6G C6G C5G 116.0(5) . . ?
O6G C6G H6G1 108.3 . . ?
C5G C6G H6G1 108.3 . . ?
O6G C6G H6G2 108.3 . . ?
C5G C6G H6G2 108.3 . . ?
H6G1 C6G H6G2 107.4 . . ?
O6F C6F C5F 112.6(6) . . ?
O6F C6F H6F1 109.1 . . ?
C5F C6F H6F1 109.1 . . ?
O6F C6F H6F2 109.1 . . ?
C5F C6F H6F2 109.1 . . ?
H6F1 C6F H6F2 107.8 . . ?
O6E C6E C5E 112.9(7) . . ?
O6E C6E H6E1 109.0 . . ?
C5E C6E H6E1 109.0 . . ?
O6E C6E H6E2 109.0 . . ?
C5E C6E H6E2 109.0 . . ?
H6E1 C6E H6E2 107.8 . . ?
O6D C6D C5D 113.4(14) . . ?
O6D C6D H6D1 108.9 . . ?
C5D C6D H6D1 108.9 . . ?
O6D C6D H6D2 108.9 . . ?
C5D C6D H6D2 108.9 . . ?
H6D1 C6D H6D2 107.7 . . ?
O6C C6C C5C 112.7(5) . . ?
O6C C6C H6C1 109.0 . . ?
C5C C6C H6C1 109.0 . . ?
O6C C6C H6C2 109.0 . . ?
C5C C6C H6C2 109.0 . . ?
H6C1 C6C H6C2 107.8 . . ?
C1B O1B C5B 115.3(3) . . ?
C1A O1A C5A 113.5(3) . . ?
C1G O1G C5G 114.4(3) . . ?
C1F O1F C5F 114.0(4) . . ?
C1E O1E C5E 114.9(4) . . ?
C1D O1D C5D 112.6(4) . . ?
C1C O1C C5C 113.7(3) . . ?
C2B O2B Sn2 112.2(2) . . ?
C2A O2A Sn1 109.2(2) . . ?
C3B O3B Sn2 106.4(2) . . ?
C3A O3A Sn1 112.6(2) . . ?
C4B O4B C1A 117.8(3) . . ?
C4A O4A C1G 118.7(3) . . ?
C1F O4G C4G 117.1(3) . . ?
C4F O4F C1E 118.6(4) . . ?
C1D O4E C4E 117.8(4) . . ?
C1C O4D C4D 120.4(4) . . ?
C1B O4C C4C 119.7(3) . . ?

loop_
_geom_bond_atom_site_label_1
_geom_bond_atom_site_label_2
_geom_bond_distance
_geom_bond_site_symmetry_2
_geom_bond_publ_flag
Sn1 O3A 2.013(3) 3_665 ?
Sn1 O3A 2.013(3) . ?
Sn1 O3A 2.013(3) 4_565 ?
Sn1 O2A 2.106(3) . ?
Sn1 O2A 2.106(3) 3_665 ?
Sn1 O2A 2.106(3) 4_565 ?
Sn2 O2B 2.006(3) 3_665 ?
Sn2 O2B 2.006(3) . ?
Sn2 O2B 2.006(3) 4_565 ?
Sn2 O3B 2.125(3) 3_665 ?
Sn2 O3B 2.125(3) . ?
Sn2 O3B 2.125(3) 4_565 ?
C1B O4C 1.399(5) . ?
C1B O1B 1.413(5) . ?
C1B C2B 1.497(6) . ?
C1B H1B 0.9800 . ?
C1A O1A 1.399(5) . ?
C1A O4B 1.424(5) . ?
C1A C2A 1.511(6) . ?
C1A H1A 0.9800 . ?
C1G O1G 1.394(5) . ?
C1G O4A 1.440(5) . ?
C1G C2G 1.544(6) . ?
C1G H1G 0.9800 . ?
C1F O1F 1.398(7) . ?
C1F O4G 1.410(5) . ?
C1F C2F 1.498(8) . ?
C1F H1F 0.9800 . ?
C1E O1E 1.406(7) . ?
C1E O4F 1.429(6) . ?
C1E C2E 1.470(9) . ?
C1E H1E 0.9800 . ?
C1D O4E 1.385(9) . ?
C1D O1D 1.429(9) . ?
C1D C2D 1.524(10) . ?
C1D H1D 0.9800 . ?
C1C O4D 1.400(6) . ?
C1C O1C 1.412(6) . ?
C1C C2C 1.523(7) . ?
C1C H1C 0.9800 . ?
C2B O2B 1.430(5) . ?
C2B C3B 1.510(6) . ?
C2B H2B 0.9800 . ?
C2A O2A 1.430(5) . ?
C2A C3A 1.517(6) . ?
C2A H2A 0.9800 . ?
C2G O2G 1.399(5) . ?
C2G C3G 1.502(6) . ?
C2G H2G 0.9800 . ?
C2F O2F 1.427(7) . ?
C2F C3F 1.515(8) . ?
C2F H2F 0.9800 . ?
C2E O2E 1.453(7) . ?
C2E C3E 1.523(9) . ?
C2E H2E 0.9800 . ?
C2D O2D 1.467(10) . ?
C2D C3D 1.550(10) . ?
C2D H2D 0.9800 . ?
C2C O2C 1.433(6) . ?
C2C C3C 1.547(6) . ?
C2C H2C 0.9800 . ?
C3B O3B 1.461(5) . ?
C3B C4B 1.503(6) . ?
C3B H3B 0.9800 . ?
C3A O3A 1.418(5) . ?
C3A C4A 1.471(6) . ?
C3A H3A 0.9800 . ?
C3G O3G 1.430(5) . ?
C3G C4G 1.516(6) . ?
C3G H3G 0.9800 . ?
C3F O3F 1.408(6) . ?
C3F C4F 1.504(7) . ?
C3F H3F 0.9800 . ?
C3E O3E 1.428(6) . ?
C3E C4E 1.513(8) . ?
C3E H3E 0.9800 . ?
C3D O3D 1.397(8) . ?
C3D C4D 1.494(8) . ?
C3D H3D 0.9800 . ?
C3C O3C 1.401(6) . ?
C3C C4C 1.496(6) . ?
C3C H3C 0.9800 . ?
C4B O4B 1.421(6) . ?
C4B C5B 1.546(6) . ?
C4B H4B 0.9800 . ?
C4A O4A 1.434(5) . ?
C4A C5A 1.510(6) . ?
C4A H4A 0.9800 . ?
C4G O4G 1.437(5) . ?
C4G C5G 1.527(6) . ?
C4G H4G 0.9800 . ?
C4F O4F 1.410(6) . ?
C4F C5F 1.527(7) . ?
C4F H4F 0.9800 . ?
C4E O4E 1.440(7) . ?
C4E C5E 1.518(9) . ?
C4E H4E 0.9800 . ?
C4D O4D 1.421(6) . ?
C4D C5D 1.483(9) . ?
C4D H4D 0.9800 . ?
C4C O4C 1.429(5) . ?
C4C C5C 1.511(6) . ?
C4C H4C 0.9800 . ?
C5B O1B 1.448(6) . ?
C5B C6B 1.504(7) . ?
C5B H5B 0.9800 . ?
C5A O1A 1.471(6) . ?
C5A C6A 1.558(7) . ?
C5A H5A 0.9800 . ?
C5G O1G 1.443(5) . ?
C5G C6G 1.490(7) . ?
C5G H5G 0.9800 . ?
C5F O1F 1.447(7) . ?
C5F C6F 1.487(8) . ?
C5F H5F 0.9800 . ?
C5E O1E 1.413(8) . ?
C5E C6E 1.524(9) . ?
C5E H5E 0.9800 . ?
C5D O1D 1.441(8) . ?
C5D C6D 1.535(10) . ?
C5D H5D 0.9800 . ?
C5C O1C 1.446(5) . ?
C5C C6C 1.505(7) . ?
C5C H5C 0.9800 . ?
C6B O6B 1.385(8) . ?
C6B H6B1 0.9700 . ?
C6B H6B2 0.9700 . ?
C6A O6A 1.443(8) . ?
C6A H6A1 0.9700 . ?
C6A H6A2 0.9700 . ?
C6G O6G 1.408(8) . ?
C6G H6G1 0.9700 . ?
C6G H6G2 0.9700 . ?
C6F O6F 1.442(9) . ?
C6F H6F1 0.9700 . ?
C6F H6F2 0.9700 . ?
C6E O6E 1.373(10) . ?
C6E H6E1 0.9700 . ?
C6E H6E2 0.9700 . ?
C6D O6D 1.248(19) . ?
C6D H6D1 0.9700 . ?
C6D H6D2 0.9700 . ?
C6C O6C 1.410(9) . ?
C6C H6C1 0.9700 . ?
C6C H6C2 0.9700 . ?

loop_
_geom_torsion_atom_site_label_1
_geom_torsion_atom_site_label_2
_geom_torsion_atom_site_label_3
_geom_torsion_atom_site_label_4
_geom_torsion
_geom_torsion_site_symmetry_1
_geom_torsion_site_symmetry_2
_geom_torsion_site_symmetry_3
_geom_torsion_site_symmetry_4
_geom_torsion_publ_flag
O4C C1B C2B O2B 57.7(4) . . . . ?
O1B C1B C2B O2B -179.7(3) . . . . ?
O4C C1B C2B C3B -64.1(4) . . . . ?
O1B C1B C2B C3B 58.4(4) . . . . ?
O1A C1A C2A O2A -173.2(3) . . . . ?
O4B C1A C2A O2A 65.9(5) . . . . ?
O1A C1A C2A C3A 63.3(4) . . . . ?
O4B C1A C2A C3A -57.7(4) . . . . ?
O1G C1G C2G O2G -179.4(3) . . . . ?
O4A C1G C2G O2G 62.8(5) . . . . ?
O1G C1G C2G C3G 54.4(5) . . . . ?
O4A C1G C2G C3G -63.4(5) . . . . ?
O1F C1F C2F O2F -173.7(4) . . . . ?
O4G C1F C2F O2F 65.7(6) . . . . ?
O1F C1F C2F C3F 58.6(6) . . . . ?
O4G C1F C2F C3F -62.1(5) . . . . ?
O1E C1E C2E O2E 177.9(5) . . . . ?
O4F C1E C2E O2E 57.5(6) . . . . ?
O1E C1E C2E C3E 55.2(6) . . . . ?
O4F C1E C2E C3E -65.2(5) . . . . ?
O4E C1D C2D O2D 52.0(7) . . . . ?
O1D C1D C2D O2D 174.9(5) . . . . ?
O4E C1D C2D C3D -68.3(8) . . . . ?
O1D C1D C2D C3D 54.6(8) . . . . ?
O4D C1C C2C O2C 62.6(5) . . . . ?
O1C C1C C2C O2C -178.6(4) . . . . ?
O4D C1C C2C C3C -61.7(5) . . . . ?
O1C C1C C2C C3C 57.1(5) . . . . ?
O2B C2B C3B O3B 50.6(4) . . . . ?
C1B C2B C3B O3B 172.8(3) . . . . ?
O2B C2B C3B C4B 173.8(3) . . . . ?
C1B C2B C3B C4B -64.0(4) . . . . ?
O2A C2A C3A O3A 45.2(4) . . . . ?
C1A C2A C3A O3A 172.1(3) . . . . ?
O2A C2A C3A C4A 171.2(3) . . . . ?
C1A C2A C3A C4A -61.9(4) . . . . ?
O2G C2G C3G O3G 63.2(5) . . . . ?
C1G C2G C3G O3G -171.8(3) . . . . ?
O2G C2G C3G C4G -176.9(4) . . . . ?
C1G C2G C3G C4G -51.9(5) . . . . ?
O2F C2F C3F O3F 60.6(6) . . . . ?
C1F C2F C3F O3F -173.3(4) . . . . ?
O2F C2F C3F C4F -178.7(4) . . . . ?
C1F C2F C3F C4F -52.7(5) . . . . ?
O2E C2E C3E O3E 62.5(6) . . . . ?
C1E C2E C3E O3E -173.9(4) . . . . ?
O2E C2E C3E C4E -175.2(4) . . . . ?
C1E C2E C3E C4E -51.6(6) . . . . ?
O2D C2D C3D O3D 63.1(8) . . . . ?
C1D C2D C3D O3D -176.2(7) . . . . ?
O2D C2D C3D C4D -172.3(6) . . . . ?
C1D C2D C3D C4D -51.6(8) . . . . ?
O2C C2C C3C O3C 63.5(5) . . . . ?
C1C C2C C3C O3C -173.5(4) . . . . ?
O2C C2C C3C C4C -173.4(4) . . . . ?
C1C C2C C3C C4C -50.3(5) . . . . ?
O3B C3B C4B O4B -64.8(5) . . . . ?
C2B C3B C4B O4B 175.5(4) . . . . ?
O3B C3B C4B C5B -178.0(3) . . . . ?
C2B C3B C4B C5B 62.3(4) . . . . ?
O3A C3A C4A O4A -62.1(5) . . . . ?
C2A C3A C4A O4A 174.1(3) . . . . ?
O3A C3A C4A C5A 179.8(4) . . . . ?
C2A C3A C4A C5A 56.1(5) . . . . ?
O3G C3G C4G O4G -63.2(5) . . . . ?
C2G C3G C4G O4G 175.1(4) . . . . ?
O3G C3G C4G C5G 176.6(4) . . . . ?
C2G C3G C4G C5G 54.9(5) . . . . ?
O3F C3F C4F O4F -65.3(5) . . . . ?
C2F C3F C4F O4F 170.9(4) . . . . ?
O3F C3F C4F C5F 173.2(4) . . . . ?
C2F C3F C4F C5F 49.3(6) . . . . ?
O3E C3E C4E O4E -65.1(5) . . . . ?
C2E C3E C4E O4E 171.4(4) . . . . ?
O3E C3E C4E C5E 174.6(5) . . . . ?
C2E C3E C4E C5E 51.2(6) . . . . ?
O3D C3D C4D O4D -63.2(7) . . . . ?
C2D C3D C4D O4D 171.5(5) . . . . ?
O3D C3D C4D C5D 177.9(7) . . . . ?
C2D C3D C4D C5D 52.6(8) . . . . ?
O3C C3C C4C O4C -70.9(5) . . . . ?
C2C C3C C4C O4C 168.2(4) . . . . ?
O3C C3C C4C C5C 169.8(4) . . . . ?
C2C C3C C4C C5C 48.9(5) . . . . ?
O4B C4B C5B O1B -174.8(3) . . . . ?
C3B C4B C5B O1B -57.4(4) . . . . ?
O4B C4B C5B C6B 66.0(5) . . . . ?
C3B C4B C5B C6B -176.5(4) . . . . ?
O4A C4A C5A O1A -171.0(3) . . . . ?
C3A C4A C5A O1A -51.6(5) . . . . ?
O4A C4A C5A C6A 71.9(5) . . . . ?
C3A C4A C5A C6A -168.8(4) . . . . ?
O4G C4G C5G O1G -176.1(3) . . . . ?
C3G C4G C5G O1G -57.0(5) . . . . ?
O4G C4G C5G C6G 63.3(5) . . . . ?
C3G C4G C5G C6G -177.6(4) . . . . ?
O4F C4F C5F O1F -170.4(4) . . . . ?
C3F C4F C5F O1F -49.8(6) . . . . ?
O4F C4F C5F C6F 69.7(6) . . . . ?
C3F C4F C5F C6F -169.7(5) . . . . ?
O4E C4E C5E O1E -173.2(4) . . . . ?
C3E C4E C5E O1E -54.9(6) . . . . ?
O4E C4E C5E C6E 66.5(7) . . . . ?
C3E C4E C5E C6E -175.3(6) . . . . ?
O4D C4D C5D O1D -171.9(5) . . . . ?
C3D C4D C5D O1D -55.6(7) . . . . ?
O4D C4D C5D C6D 66.8(9) . . . . ?
C3D C4D C5D C6D -176.8(9) . . . . ?
O4C C4C C5C O1C -171.6(3) . . . . ?
C3C C4C C5C O1C -51.7(5) . . . . ?
O4C C4C C5C C6C 67.1(5) . . . . ?
C3C C4C C5C C6C -173.0(5) . . . . ?
O1B C5B C6B O6B -51.6(6) . . . . ?
C4B C5B C6B O6B 69.5(7) . . . . ?
O1A C5A C6A O6A 58.8(6) . . . . ?
C4A C5A C6A O6A 179.8(5) . . . . ?
O1G C5G C6G O6G -78.2(6) . . . . ?
C4G C5G C6G O6G 41.9(7) . . . . ?
O1F C5F C6F O6F -71.3(6) . . . . ?
C4F C5F C6F O6F 50.6(8) . . . . ?
O1E C5E C6E O6E -65.8(9) . . . . ?
C4E C5E C6E O6E 54.4(10) . . . . ?
O1D C5D C6D O6D -65.6(10) . . . . ?
C4D C5D C6D O6D 58.5(11) . . . . ?
O1C C5C C6C O6C -68.3(6) . . . . ?
C4C C5C C6C O6C 53.7(7) . . . . ?
O4C C1B O1B C5B 63.3(5) . . . . ?
C2B C1B O1B C5B -57.6(5) . . . . ?
C6B C5B O1B C1B -178.1(4) . . . . ?
C4B C5B O1B C1B 57.8(5) . . . . ?
O4B C1A O1A C5A 59.1(4) . . . . ?
C2A C1A O1A C5A -60.4(5) . . . . ?
C4A C5A O1A C1A 55.1(5) . . . . ?
C6A C5A O1A C1A 177.0(4) . . . . ?
O4A C1G O1G C5G 59.5(4) . . . . ?
C2G C1G O1G C5G -60.7(5) . . . . ?
C6G C5G O1G C1G -174.3(4) . . . . ?
C4G C5G O1G C1G 61.5(4) . . . . ?
O4G C1F O1F C5F 59.4(5) . . . . ?
C2F C1F O1F C5F -60.5(6) . . . . ?
C6F C5F O1F C1F 179.3(5) . . . . ?
C4F C5F O1F C1F 55.4(5) . . . . ?
O4F C1E O1E C5E 54.5(7) . . . . ?
C2E C1E O1E C5E -64.0(6) . . . . ?
C4E C5E O1E C1E 63.4(6) . . . . ?
C6E C5E O1E C1E -172.6(6) . . . . ?
O4E C1D O1D C5D 65.6(8) . . . . ?
C2D C1D O1D C5D -59.2(8) . . . . ?
C4D C5D O1D C1D 59.1(8) . . . . ?
C6D C5D O1D C1D -174.6(9) . . . . ?
O4D C1C O1C C5C 56.5(5) . . . . ?
C2C C1C O1C C5C -63.5(5) . . . . ?
C6C C5C O1C C1C -175.6(4) . . . . ?
C4C C5C O1C C1C 59.5(5) . . . . ?
C1B C2B O2B Sn2 -152.3(3) . . . . ?
C3B C2B O2B Sn2 -32.0(4) . . . . ?
O2B Sn2 O2B C2B -91.6(3) 3_665 . . . ?
O2B Sn2 O2B C2B 175.4(3) 4_565 . . . ?
O3B Sn2 O2B C2B -27.9(7) 3_665 . . . ?
O3B Sn2 O2B C2B 5.9(3) . . . . ?
O3B Sn2 O2B C2B 93.0(3) 4_565 . . . ?
C1A C2A O2A Sn1 -157.1(3) . . . . ?
C3A C2A O2A Sn1 -34.3(4) . . . . ?
O3A Sn1 O2A C2A -77.6(3) 3_665 . . . ?
O3A Sn1 O2A C2A 13.5(3) . . . . ?
O3A Sn1 O2A C2A 81.9(6) 4_565 . . . ?
O2A Sn1 O2A C2A -158.5(3) 3_665 . . . ?
O2A Sn1 O2A C2A 115.2(3) 4_565 . . . ?
C4B C3B O3B Sn2 -163.8(3) . . . . ?
C2B C3B O3B Sn2 -42.9(3) . . . . ?
O2B Sn2 O3B C3B 113.2(2) 3_665 . . . ?
O2B Sn2 O3B C3B 21.4(2) . . . . ?
O2B Sn2 O3B C3B -43.3(7) 4_565 . . . ?
O3B Sn2 O3B C3B -165.0(2) 3_665 . . . ?
O3B Sn2 O3B C3B -76.7(3) 4_565 . . . ?
C4A C3A O3A Sn1 -156.4(3) . . . . ?
C2A C3A O3A Sn1 -33.4(4) . . . . ?
O3A Sn1 O3A C3A 112.3(3) 3_665 . . . ?
O3A Sn1 O3A C3A -154.9(3) 4_565 . . . ?
O2A Sn1 O3A C3A 11.6(3) . . . . ?
O2A Sn1 O3A C3A 45.2(6) 3_665 . . . ?
O2A Sn1 O3A C3A -72.7(3) 4_565 . . . ?
C3B C4B O4B C1A 96.3(4) . . . . ?
C5B C4B O4B C1A -150.1(3) . . . . ?
O1A C1A O4B C4B 121.7(4) . . . . ?
C2A C1A O4B C4B -119.3(4) . . . . ?
C3A C4A O4A C1G 126.8(4) . . . . ?
C5A C4A O4A C1G -113.2(4) . . . . ?
O1G C1G O4A C4A 148.0(3) . . . . ?
C2G C1G O4A C4A -91.7(4) . . . . ?
O1F C1F O4G C4G 121.4(4) . . . . ?
C2F C1F O4G C4G -117.3(4) . . . . ?
C3G C4G O4G C1F 134.4(4) . . . . ?
C5G C4G O4G C1F -104.5(5) . . . . ?
C3F C4F O4F C1E 132.0(4) . . . . ?
C5F C4F O4F C1E -104.0(5) . . . . ?
O1E C1E O4F C4F 112.8(5) . . . . ?
C2E C1E O4F C4F -127.9(5) . . . . ?
O1D C1D O4E C4E 88.0(6) . . . . ?
C2D C1D O4E C4E -148.0(5) . . . . ?
C3E C4E O4E C1D 109.0(5) . . . . ?
C5E C4E O4E C1D -131.2(5) . . . . ?
O1C C1C O4D C4D 128.3(4) . . . . ?
C2C C1C O4D C4D -111.9(5) . . . . ?
C5D C4D O4D C1C -102.2(5) . . . . ?
C3D C4D O4D C1C 137.6(5) . . . . ?
O1B C1B O4C C4C 111.6(4) . . . . ?
C2B C1B O4C C4C -127.4(4) . . . . ?
C3C C4C O4C C1B 109.6(4) . . . . ?
C5C C4C O4C C1B -127.1(4) . . . . ?
